data_4509407
loop_
_publ_author_name
'Hudson, Timothy A.'
'Robson, Richard'

_publ_section_title
;
 A New Class of TCNQ Derivatives Easily Generated from TCNQH2Containing
 Discrete TCNQ2&#x2212;Anions and Noncoordinating Cations
;
_journal_issue 4
_journal_name_full 'Crystal Growth &amp; Design'
_journal_page_first 1658
_journal_paper_doi 10.1021/cg801400j
_journal_volume 9
_journal_year 2009
_chemical_formula_moiety '(C12 H4 N4 2-), (C18 H18 N2 2+)'
_chemical_formula_sum 'C30 H22 N6'
_chemical_formula_weight 466.54
_chemical_name_systematic
;
 ?
;
_space_group_IT_number 2
_symmetry_cell_setting triclinic
_symmetry_space_group_name_Hall '-P 1'
_symmetry_space_group_name_H-M 'P -1'
_atom_sites_solution_hydrogens geom
_atom_sites_solution_primary direct
_atom_sites_solution_secondary difmap
_audit_creation_method SHELXL-97
_cell_angle_alpha 111.703(5)
_cell_angle_beta 104.1920(10)
_cell_angle_gamma 93.70
_cell_formula_units_Z 1
_cell_length_a 7.9311(6)
_cell_length_b 7.98210(10)
_cell_length_c 10.7052(4)
_cell_measurement_reflns_used 6880
_cell_measurement_temperature 130(2)
_cell_measurement_theta_max 73.2
_cell_measurement_theta_min 5.83
_cell_volume 601.32(6)
_computing_cell_refinement
;
CrysAlis RED, Oxford Diffraction Ltd.,
Version 1.171.32.15 (release 10-01-2008 CrysAlis171 .NET)
(compiled Jan 10 2008,16:37:18)
;
_computing_data_collection
;
CrysAlis CCD, Oxford Diffraction Ltd.,
Version 1.171.32.15 (release 10-01-2008 CrysAlis171 .NET)
(compiled Jan 10 2008,16:37:18)
;
_computing_data_reduction
;
CrysAlis RED, Oxford Diffraction Ltd.,
Version 1.171.32.15 (release 10-01-2008 CrysAlis171 .NET)
(compiled Jan 10 2008,16:37:18)
;
_computing_structure_refinement 'SHELXL-97 (Sheldrick, 1997)'
_computing_structure_solution 'SHELXS-97 (Sheldrick, 1997)'
_diffrn_ambient_temperature 130(2)
_diffrn_detector_area_resol_mean 16.0711
_diffrn_measured_fraction_theta_full 0.988
_diffrn_measured_fraction_theta_max 0.988
_diffrn_measurement_device_type 'XCalibur - Oxford Diffraction'
_diffrn_measurement_method '\f & \w'
_diffrn_radiation_monochromator graphite
_diffrn_radiation_source 'fine-focus sealed tube'
_diffrn_radiation_type CuK\a
_diffrn_radiation_wavelength 1.5418
_diffrn_reflns_av_R_equivalents 0.0156
_diffrn_reflns_av_sigmaI/netI 0.0112
_diffrn_reflns_limit_h_max 9
_diffrn_reflns_limit_h_min -9
_diffrn_reflns_limit_k_max 8
_diffrn_reflns_limit_k_min -9
_diffrn_reflns_limit_l_max 13
_diffrn_reflns_limit_l_min -13
_diffrn_reflns_number 7271
_diffrn_reflns_theta_full 73.34
_diffrn_reflns_theta_max 73.34
_diffrn_reflns_theta_min 5.84
_exptl_absorpt_coefficient_mu 0.624
_exptl_absorpt_correction_T_max 0.877
_exptl_absorpt_correction_T_min 0.722
_exptl_absorpt_correction_type gaussian
_exptl_absorpt_process_details
;
CrysAlis RED, Oxford Diffraction Ltd.,
Version 1.171.32.15 (release 10-01-2008 CrysAlis171 .NET)
(compiled Jan 10 2008,16:37:18)
Numerical absorption correction based on gaussian integration over
a multifaceted crystal model
;
_exptl_crystal_colour BLACK
_exptl_crystal_density_diffrn 1.288
_exptl_crystal_density_method 'not measured'
_exptl_crystal_description BLOCK
_exptl_crystal_F_000 244
_exptl_crystal_size_max 0.68
_exptl_crystal_size_mid 0.40
_exptl_crystal_size_min 0.22
_refine_diff_density_max 0.266
_refine_diff_density_min -0.180
_refine_diff_density_rms 0.034
_refine_ls_extinction_method none
_refine_ls_goodness_of_fit_ref 1.068
_refine_ls_hydrogen_treatment constr
_refine_ls_matrix_type full
_refine_ls_number_parameters 163
_refine_ls_number_reflns 2403
_refine_ls_number_restraints 0
_refine_ls_restrained_S_all 1.068
_refine_ls_R_factor_all 0.0381
_refine_ls_R_factor_gt 0.0372
_refine_ls_shift/su_max 0.000
_refine_ls_shift/su_mean 0.000
_refine_ls_structure_factor_coef Fsqd
_refine_ls_weighting_details 'calc w=1/[\s^2^(Fo^2^)+(0.0520P)^2^+0.1739P] where P=(Fo^2^+2Fc^2^)/3'
_refine_ls_weighting_scheme calc
_refine_ls_wR_factor_gt 0.0992
_refine_ls_wR_factor_ref 0.0999
_reflns_number_gt 2326
_reflns_number_total 2403
_reflns_threshold_expression >2sigma(I)
_cod_data_source_file cg801400jsup4.cif
_cod_data_source_block dpxabs
_cod_depositor_comments
;
The following automatic conversions were performed:

'_symmetry_cell_setting' value 'TRICLINIC' changed to 'triclinic'
according to /home/saulius/struct/CIF-dictionaries/cif_core.dic
dictionary named 'cif_core.dic' version 2.4.2 from
2011-04-26.

'_exptl_absorpt_correction_type' value 'GAUSSIAN'
changed to 'gaussian' according to
/home/saulius/struct/CIF-dictionaries/cif_core.dic dictionary named
'cif_core.dic' version 2.4.2 from 2011-04-26.

Automatic conversion script
Id: cif_fix_values 1891 2012-01-12 08:04:46Z andrius 
;
_cod_original_cell_volume 601.33(5)
_cod_original_sg_symbol_H-M P-1
_cod_database_code 4509407

loop_
_symmetry_equiv_pos_as_xyz
'x, y, z'
'-x, -y, -z'

loop_
_atom_site_label
_atom_site_type_symbol
_atom_site_fract_x
_atom_site_fract_y
_atom_site_fract_z
_atom_site_U_iso_or_equiv
_atom_site_adp_type
_atom_site_occupancy
_atom_site_symmetry_multiplicity
_atom_site_calc_flag
_atom_site_refinement_flags
N3 N 0.03264(12) 0.79551(12) 0.26421(9) 0.0236(2) Uani 1 1 d .
N2 N 0.59323(13) 0.11992(13) 0.25442(10) 0.0298(2) Uani 1 1 d .
C3 C 0.59916(13) 0.26692(15) 0.25747(11) 0.0238(2) Uani 1 1 d .
C7 C 0.17942(16) 0.82575(16) 0.37028(12) 0.0295(3) Uani 1 1 d .
H7 H 0.2314 0.9449 0.4326 0.035 Uiso 1 1 calc R
C10 C 0.02311(16) 0.47608(16) 0.18565(13) 0.0307(3) Uani 1 1 d .
H10 H -0.0314 0.3580 0.1226 0.037 Uiso 1 1 calc R
C5 C 0.50994(14) 0.64069(14) 0.12676(11) 0.0245(2) Uani 1 1 d .
H5 H 0.5163 0.7365 0.2111 0.029 Uiso 1 1 calc R
C13 C -0.02200(14) 0.97639(13) 0.11855(12) 0.0238(2) Uani 1 1 d .
C4 C 0.54692(13) 0.47087(14) 0.12741(11) 0.0233(2) Uani 1 1 d .
C14 C 0.14678(14) 1.01741(14) 0.10931(12) 0.0254(2) Uani 1 1 d .
H14 H 0.2452 1.0291 0.1821 0.030 Uiso 1 1 calc R
N1 N 0.71978(18) 0.72251(15) 0.49130(12) 0.0467(3) Uani 1 1 d .
C11 C -0.04513(14) 0.62457(15) 0.17208(12) 0.0269(2) Uani 1 1 d .
H11 H -0.1455 0.6068 0.0989 0.032 Uiso 1 1 calc R
C15 C -0.16833(14) 0.95911(14) 0.00816(12) 0.0253(2) Uani 1 1 d .
H15 H -0.2814 0.9316 0.0135 0.030 Uiso 1 1 calc R
C6 C 0.46432(14) 0.66839(14) 0.00322(12) 0.0236(2) Uani 1 1 d .
H6 H 0.4405 0.7824 0.0069 0.028 Uiso 1 1 calc R
C1 C 0.66660(16) 0.59363(16) 0.38720(13) 0.0315(3) Uani 1 1 d .
C8 C 0.25261(17) 0.68070(18) 0.38661(13) 0.0345(3) Uani 1 1 d .
H8 H 0.3544 0.7015 0.4594 0.041 Uiso 1 1 calc R
C2 C 0.60096(14) 0.44318(15) 0.25827(11) 0.0258(2) Uani 1 1 d .
C12 C -0.04665(15) 0.95320(15) 0.24694(12) 0.0269(2) Uani 1 1 d .
H12A H 0.0086 1.0643 0.3296 0.032 Uiso 1 1 calc R
H12B H -0.1717 0.9328 0.2382 0.032 Uiso 1 1 calc R
C9 C 0.17384(17) 0.50386(17) 0.29415(13) 0.0329(3) Uani 1 1 d .
H9 H 0.2214 0.4047 0.3046 0.039 Uiso 1 1 calc R

loop_
_atom_site_aniso_label
_atom_site_aniso_U_11
_atom_site_aniso_U_22
_atom_site_aniso_U_33
_atom_site_aniso_U_23
_atom_site_aniso_U_13
_atom_site_aniso_U_12
N3 0.0253(4) 0.0218(5) 0.0257(4) 0.0106(4) 0.0086(4) 0.0055(3)
N2 0.0329(5) 0.0230(5) 0.0303(5) 0.0092(4) 0.0055(4) 0.0069(4)
C3 0.0213(5) 0.0248(6) 0.0221(5) 0.0068(4) 0.0043(4) 0.0044(4)
C7 0.0340(6) 0.0254(6) 0.0237(5) 0.0071(4) 0.0036(4) 0.0045(4)
C10 0.0363(6) 0.0209(5) 0.0346(6) 0.0104(5) 0.0110(5) 0.0033(4)
C5 0.0262(5) 0.0182(5) 0.0263(5) 0.0052(4) 0.0089(4) 0.0027(4)
C13 0.0257(5) 0.0149(5) 0.0307(5) 0.0091(4) 0.0074(4) 0.0057(4)
C4 0.0213(5) 0.0203(5) 0.0271(5) 0.0084(4) 0.0071(4) 0.0013(4)
C14 0.0223(5) 0.0197(5) 0.0312(6) 0.0101(4) 0.0027(4) 0.0046(4)
N1 0.0674(8) 0.0247(5) 0.0315(6) 0.0063(5) -0.0054(5) 0.0040(5)
C11 0.0246(5) 0.0244(5) 0.0295(6) 0.0099(4) 0.0061(4) 0.0016(4)
C15 0.0208(5) 0.0198(5) 0.0353(6) 0.0115(4) 0.0071(4) 0.0042(4)
C6 0.0232(5) 0.0169(5) 0.0302(5) 0.0083(4) 0.0086(4) 0.0030(4)
C1 0.0381(6) 0.0238(6) 0.0300(6) 0.0122(5) 0.0033(5) 0.0054(5)
C8 0.0388(7) 0.0364(7) 0.0266(6) 0.0142(5) 0.0029(5) 0.0110(5)
C2 0.0289(5) 0.0198(5) 0.0260(5) 0.0073(4) 0.0059(4) 0.0036(4)
C12 0.0286(5) 0.0218(5) 0.0318(6) 0.0110(4) 0.0096(4) 0.0090(4)
C9 0.0440(7) 0.0290(6) 0.0337(6) 0.0183(5) 0.0139(5) 0.0146(5)

loop_
_atom_type_symbol
_atom_type_description
_atom_type_scat_dispersion_real
_atom_type_scat_dispersion_imag
_atom_type_scat_source
C C 0.0181 0.0091 'International Tables Vol C Tables 4.2.6.8 and 6.1.1.4'
H H 0.0000 0.0000 'International Tables Vol C Tables 4.2.6.8 and 6.1.1.4'
N N 0.0311 0.0180 'International Tables Vol C Tables 4.2.6.8 and 6.1.1.4'

loop_
_geom_angle_atom_site_label_1
_geom_angle_atom_site_label_2
_geom_angle_atom_site_label_3
_geom_angle
_geom_angle_site_symmetry_1
_geom_angle_site_symmetry_3
C11 N3 C7 121.24(9) . .
C11 N3 C12 118.73(9) . .
C7 N3 C12 120.03(9) . .
N2 C3 C2 178.21(12) . .
N3 C7 C8 120.16(10) . .
C11 C10 C9 119.45(11) . .
C6 C5 C4 121.48(10) . .
C14 C13 C15 119.16(10) . .
C14 C13 C12 120.51(10) . .
C15 C13 C12 120.33(10) . .
C6 C4 C5 116.63(10) 2_665 .
C6 C4 C2 121.77(10) 2_665 .
C5 C4 C2 121.56(10) . .
C15 C14 C13 120.18(10) 2_575 .
N3 C11 C10 120.32(10) . .
C14 C15 C13 120.67(10) 2_575 .
C5 C6 C4 121.89(10) . 2_665
N1 C1 C2 177.42(13) . .
C7 C8 C9 119.59(11) . .
C1 C2 C3 118.35(10) . .
C1 C2 C4 120.26(10) . .
C3 C2 C4 121.26(9) . .
N3 C12 C13 110.93(8) . .
C8 C9 C10 119.23(11) . .

loop_
_geom_bond_atom_site_label_1
_geom_bond_atom_site_label_2
_geom_bond_distance
_geom_bond_site_symmetry_2
N3 C11 1.3465(14) .
N3 C7 1.3475(15) .
N3 C12 1.4937(13) .
N2 C3 1.1592(15) .
C3 C2 1.4030(15) .
C7 C8 1.3764(16) .
C10 C11 1.3749(16) .
C10 C9 1.3863(17) .
C5 C6 1.3860(15) .
C5 C4 1.4074(15) .
C13 C14 1.3933(15) .
C13 C15 1.3960(15) .
C13 C12 1.5090(15) .
C4 C6 1.4056(15) 2_665
C4 C2 1.4634(15) .
C14 C15 1.3861(16) 2_575
N1 C1 1.1592(17) .
C15 C14 1.3861(16) 2_575
C6 C4 1.4056(15) 2_665
C1 C2 1.3998(16) .
C8 C9 1.3829(18) .
